data_1516053
loop_
_publ_author_name
'Mac\'ias, Francisco A'
'Santana, Alejandro'
'Yamahata, Azusa'
'Varela, Rosa M.'
'Fronczek, Frank R.'
'Molinillo, Jos\'e M G'

_publ_section_title
;
 Facile preparation of bioactive seco-guaianolides and guaianolides from
 Artemisia gorgonum and evaluation of their phytotoxicity.
;
_journal_issue 11
_journal_name_full 'Journal of natural products'
_journal_page_first 1967
_journal_page_last 1973
_journal_paper_doi 10.1021/np300639b
_journal_volume 75
_journal_year 2012
_chemical_absolute_configuration ad
_chemical_formula_moiety 'C15 H18 O4, 0.2(C4 H8 O2)'
_chemical_formula_sum 'C15.8 H19.6 O4.4'
_chemical_formula_weight 279.91
_chemical_name_systematic
; 
 ? 
;
_space_group_IT_number 19
_symmetry_cell_setting orthorhombic
_symmetry_space_group_name_Hall 'P 2ac 2ab'
_symmetry_space_group_name_H-M 'P 21 21 21'
_atom_sites_solution_hydrogens geom
_atom_sites_solution_primary direct
_atom_sites_solution_secondary difmap
_audit_creation_method SHELXL-97
_cell_angle_alpha 90
_cell_angle_beta 90
_cell_angle_gamma 90
_cell_formula_units_Z 20
_cell_length_a 7.3918(2)
_cell_length_b 29.7040(10)
_cell_length_c 32.1937(10)
_cell_measurement_reflns_used 9658
_cell_measurement_temperature 90.0(5)
_cell_measurement_theta_max 68.1
_cell_measurement_theta_min 6.0
_cell_volume 7068.6(4)
_computing_cell_refinement 'Bruker SAINT'
_computing_data_collection 'Bruker APEX2'
_computing_data_reduction 'Bruker SAINT'
_computing_molecular_graphics 'ORTEP-3 for Windows (Farrugia, 1997)'
_computing_publication_material 'SHELXL-97 (Sheldrick, 2008)'
_computing_structure_refinement 'SHELXL-97 (Sheldrick, 2008)'
_computing_structure_solution 'SHELXS-97 (Sheldrick, 2008)'
_diffrn_ambient_temperature 90.0(5)
_diffrn_measured_fraction_theta_full 0.996
_diffrn_measured_fraction_theta_max 0.993
_diffrn_measurement_device_type 'Bruker Kappa APEX-II DUO'
_diffrn_measurement_method '\f and \w scans'
_diffrn_radiation_monochromator 'QUAZAR multilayer optics'
_diffrn_radiation_source 'I\mS microfocus'
_diffrn_radiation_type CuK\a
_diffrn_radiation_wavelength 1.54178
_diffrn_reflns_av_R_equivalents 0.0318
_diffrn_reflns_av_sigmaI/netI 0.0236
_diffrn_reflns_limit_h_max 8
_diffrn_reflns_limit_h_min -5
_diffrn_reflns_limit_k_max 34
_diffrn_reflns_limit_k_min -35
_diffrn_reflns_limit_l_max 37
_diffrn_reflns_limit_l_min -38
_diffrn_reflns_number 57945
_diffrn_reflns_theta_full 67.00
_diffrn_reflns_theta_max 68.4
_diffrn_reflns_theta_min 2.9
_exptl_absorpt_coefficient_mu 0.784
_exptl_absorpt_correction_T_max 0.877
_exptl_absorpt_correction_T_min 0.793
_exptl_absorpt_correction_type multi-scan
_exptl_absorpt_process_details 'SADABS (Sheldrick, 2004)'
_exptl_crystal_colour colourless
_exptl_crystal_density_diffrn 1.315
_exptl_crystal_density_method 'not measured'
_exptl_crystal_description 'needle fragment'
_exptl_crystal_F_000 2992
_exptl_crystal_size_max 0.24
_exptl_crystal_size_mid 0.16
_exptl_crystal_size_min 0.13
_refine_diff_density_max 0.298
_refine_diff_density_min -0.200
_refine_diff_density_rms 0.035
_refine_ls_abs_structure_details '5549 Friedel pairs, (Flack, 1983)'
_refine_ls_abs_structure_Flack 0.00(7)
_refine_ls_extinction_coef 0.00010(3)
_refine_ls_extinction_expression Fc^*^=kFc[1+0.001xFc^2^\l^3^/sin(2\q)]^-1/4^
_refine_ls_extinction_method SHELXL
_refine_ls_goodness_of_fit_ref 1.041
_refine_ls_hydrogen_treatment constr
_refine_ls_matrix_type full
_refine_ls_number_parameters 929
_refine_ls_number_reflns 12751
_refine_ls_number_restraints 0
_refine_ls_restrained_S_all 1.041
_refine_ls_R_factor_all 0.0291
_refine_ls_R_factor_gt 0.0287
_refine_ls_shift/su_max 0.001
_refine_ls_shift/su_mean 0.000
_refine_ls_structure_factor_coef Fsqd
_refine_ls_weighting_details 'calc w=1/[\s^2^(Fo^2^)+(0.0457P)^2^+1.5955P] where P=(Fo^2^+2Fc^2^)/3'
_refine_ls_weighting_scheme calc
_refine_ls_wR_factor_gt 0.0769
_refine_ls_wR_factor_ref 0.0772
_reflns_number_gt 12553
_reflns_number_total 12751
_reflns_threshold_expression I>2\s(I)
_cod_data_source_file np300639b_si_002.cif
_cod_data_source_block ASF-Epox-IFS
_cod_depositor_comments
;
The following automatic conversions were performed:

'_symmetry_cell_setting' value 'Orthorhombic' changed to
'orthorhombic' according to
/usr/data/users/saulius/automatic-downloads/retrospective/ACS/lib/dictionaries/cif_core.dic
dictionary named 'cif_core.dic' version 2.4.2 from 2011-04-26.

Automatic conversion script
Id: cif_fix_values 2281 2013-09-26 08:29:07Z andrius 
;
_cod_original_sg_symbol_H-M 'P 21 21 21 '
_cod_original_formula_sum 'C15.80 H19.60 O4.40'
_cod_database_code 1516053

loop_
_symmetry_equiv_pos_as_xyz
'x, y, z'
'-x+1/2, -y, z+1/2'
'-x, y+1/2, -z+1/2'
'x+1/2, -y+1/2, -z'

loop_
_atom_site_label
_atom_site_type_symbol
_atom_site_fract_x
_atom_site_fract_y
_atom_site_fract_z
_atom_site_U_iso_or_equiv
_atom_site_adp_type
_atom_site_occupancy
_atom_site_symmetry_multiplicity
_atom_site_calc_flag
_atom_site_refinement_flags
O1 O 0.43594(13) 0.60403(3) 0.21475(3) 0.01840(19) Uani 1 1 d .
O2 O 0.47633(13) 0.62181(3) 0.28131(3) 0.0205(2) Uani 1 1 d .
O3 O 0.19501(14) 0.48719(3) 0.10447(3) 0.0242(2) Uani 1 1 d .
O4 O 0.62485(13) 0.60912(3) 0.08832(3) 0.0212(2) Uani 1 1 d .
C1 C 0.5551(2) 0.56683(5) 0.10488(4) 0.0188(3) Uani 1 1 d .
C2 C 0.4277(2) 0.53798(5) 0.07919(4) 0.0215(3) Uani 1 1 d .
H2A H 0.3565 0.5567 0.0597 0.026 Uiso 1 1 calc R
H2B H 0.4953 0.5150 0.0632 0.026 Uiso 1 1 calc R
C3 C 0.30701(19) 0.51632(5) 0.11125(4) 0.0197(3) Uani 1 1 d .
C4 C 0.34402(18) 0.53698(5) 0.15215(4) 0.0181(3) Uani 1 1 d .
C5 C 0.47556(18) 0.56786(4) 0.14745(4) 0.0175(3) Uani 1 1 d .
C6 C 0.54677(18) 0.60113(5) 0.17763(4) 0.0170(3) Uani 1 1 d .
H6 H 0.5482 0.6314 0.1640 0.020 Uiso 1 1 calc R
C7 C 0.73767(18) 0.59078(5) 0.19314(4) 0.0174(3) Uani 1 1 d .
H7 H 0.7498 0.5576 0.1975 0.021 Uiso 1 1 calc R
C8 C 0.88072(19) 0.60624(5) 0.16255(4) 0.0205(3) Uani 1 1 d .
H8A H 0.9983 0.6080 0.1772 0.025 Uiso 1 1 calc R
H8B H 0.8497 0.6370 0.1530 0.025 Uiso 1 1 calc R
C9 C 0.90302(19) 0.57617(5) 0.12459(4) 0.0220(3) Uani 1 1 d .
H9A H 1.0099 0.5871 0.1091 0.026 Uiso 1 1 calc R
H9B H 0.9328 0.5456 0.1347 0.026 Uiso 1 1 calc R
C10 C 0.7491(2) 0.57151(5) 0.09381(4) 0.0198(3) Uani 1 1 d .
C11 C 0.73945(19) 0.61432(5) 0.23530(4) 0.0189(3) Uani 1 1 d .
H11 H 0.7782 0.6462 0.2311 0.023 Uiso 1 1 calc R
C12 C 0.54132(19) 0.61402(4) 0.24781(4) 0.0175(3) Uani 1 1 d .
C13 C 0.8643(2) 0.59266(5) 0.26708(4) 0.0245(3) Uani 1 1 d .
H13A H 0.8278 0.5613 0.2715 0.037 Uiso 1 1 calc R
H13B H 0.8563 0.6092 0.2934 0.037 Uiso 1 1 calc R
H13C H 0.9891 0.5936 0.2568 0.037 Uiso 1 1 calc R
C14 C 0.8135(2) 0.55089(5) 0.05355(5) 0.0258(3) Uani 1 1 d .
H14A H 0.7149 0.5514 0.0332 0.039 Uiso 1 1 calc R
H14B H 0.8511 0.5197 0.0585 0.039 Uiso 1 1 calc R
H14C H 0.9163 0.5682 0.0428 0.039 Uiso 1 1 calc R
C15 C 0.2433(2) 0.52160(5) 0.18980(4) 0.0221(3) Uani 1 1 d .
H15A H 0.3234 0.5229 0.2140 0.033 Uiso 1 1 calc R
H15B H 0.2020 0.4906 0.1857 0.033 Uiso 1 1 calc R
H15C H 0.1386 0.5412 0.1944 0.033 Uiso 1 1 calc R
O5 O 0.42701(13) 0.23152(3) 0.21042(3) 0.0185(2) Uani 1 1 d .
O6 O 0.46755(14) 0.20756(3) 0.27541(3) 0.0211(2) Uani 1 1 d .
O7 O 0.19271(14) 0.19322(4) 0.05883(3) 0.0240(2) Uani 1 1 d .
O8 O 0.62363(14) 0.30622(3) 0.10495(3) 0.0217(2) Uani 1 1 d .
C16 C 0.5483(2) 0.26166(5) 0.09841(4) 0.0189(3) Uani 1 1 d .
C17 C 0.4182(2) 0.25285(5) 0.06291(4) 0.0218(3) Uani 1 1 d .
H17A H 0.3443 0.2799 0.0568 0.026 Uiso 1 1 calc R
H17B H 0.4838 0.2438 0.0374 0.026 Uiso 1 1 calc R
C18 C 0.30188(19) 0.21484(5) 0.07903(4) 0.0197(3) Uani 1 1 d .
C19 C 0.33772(18) 0.20921(5) 0.12396(4) 0.0186(3) Uani 1 1 d .
C20 C 0.46843(18) 0.23816(4) 0.13529(4) 0.0169(3) Uani 1 1 d .
C21 C 0.53824(18) 0.24963(4) 0.17727(4) 0.0166(3) Uani 1 1 d .
H21 H 0.5387 0.2832 0.1800 0.020 Uiso 1 1 calc R
C22 C 0.72905(18) 0.23274(5) 0.18631(4) 0.0173(3) Uani 1 1 d .
H22 H 0.7417 0.2014 0.1755 0.021 Uiso 1 1 calc R
C23 C 0.87343(19) 0.26206(5) 0.16689(4) 0.0204(3) Uani 1 1 d .
H23A H 0.9906 0.2554 0.1805 0.025 Uiso 1 1 calc R
H23B H 0.8440 0.2940 0.1726 0.025 Uiso 1 1 calc R
C24 C 0.89539(19) 0.25610(5) 0.12009(4) 0.0211(3) Uani 1 1 d .
H24A H 1.0055 0.2728 0.1117 0.025 Uiso 1 1 calc R
H24B H 0.9192 0.2238 0.1149 0.025 Uiso 1 1 calc R
C25 C 0.7437(2) 0.27045(5) 0.09126(4) 0.0202(3) Uani 1 1 d .
C26 C 0.72917(19) 0.23147(5) 0.23383(4) 0.0207(3) Uani 1 1 d .
H26 H 0.7593 0.2622 0.2444 0.025 Uiso 1 1 calc R
C27 C 0.5325(2) 0.22163(5) 0.24372(4) 0.0188(3) Uani 1 1 d .
C28 C 0.8610(2) 0.19809(6) 0.25272(5) 0.0274(3) Uani 1 1 d .
H28A H 0.8547 0.1999 0.2831 0.041 Uiso 1 1 calc R
H28B H 0.9840 0.2052 0.2435 0.041 Uiso 1 1 calc R
H28C H 0.8293 0.1676 0.2438 0.041 Uiso 1 1 calc R
C29 C 0.8098(2) 0.27569(5) 0.04716(5) 0.0270(3) Uani 1 1 d .
H29A H 0.7110 0.2869 0.0297 0.040 Uiso 1 1 calc R
H29B H 0.8507 0.2464 0.0366 0.040 Uiso 1 1 calc R
H29C H 0.9106 0.2971 0.0465 0.040 Uiso 1 1 calc R
C30 C 0.2379(2) 0.17458(5) 0.14850(4) 0.0216(3) Uani 1 1 d .
H30A H 0.3147 0.1638 0.1712 0.032 Uiso 1 1 calc R
H30B H 0.2061 0.1493 0.1304 0.032 Uiso 1 1 calc R
H30C H 0.1273 0.1879 0.1600 0.032 Uiso 1 1 calc R
O9 O 0.43008(13) 0.41249(3) 0.25233(3) 0.0217(2) Uani 1 1 d .
O10 O 0.45905(15) 0.40994(4) 0.32132(3) 0.0293(2) Uani 1 1 d .
O11 O 0.21329(14) 0.33767(4) 0.11238(3) 0.0275(2) Uani 1 1 d .
O12 O 0.63696(13) 0.46029(3) 0.13521(3) 0.0208(2) Uani 1 1 d .
C31 C 0.56381(19) 0.41483(4) 0.13801(4) 0.0184(3) Uani 1 1 d .
C32 C 0.4384(2) 0.39696(5) 0.10467(4) 0.0211(3) Uani 1 1 d .
H32A H 0.3649 0.4215 0.0924 0.025 Uiso 1 1 calc R
H32B H 0.5073 0.3818 0.0823 0.025 Uiso 1 1 calc R
C33 C 0.32090(19) 0.36387(5) 0.12784(5) 0.0211(3) Uani 1 1 d .
C34 C 0.35365(18) 0.36938(5) 0.17309(5) 0.0202(3) Uani 1 1 d .
C35 C 0.48247(18) 0.40076(5) 0.17842(4) 0.0183(3) Uani 1 1 d .
C36 C 0.54618(18) 0.42249(5) 0.21739(4) 0.0185(3) Uani 1 1 d .
H36 H 0.5454 0.4558 0.2130 0.022 Uiso 1 1 calc R
C37 C 0.73663(18) 0.40881(5) 0.23136(4) 0.0186(3) Uani 1 1 d .
H37 H 0.7519 0.3756 0.2279 0.022 Uiso 1 1 calc R
C38 C 0.88216(19) 0.43321(5) 0.20684(4) 0.0202(3) Uani 1 1 d .
H38A H 0.9983 0.4303 0.2219 0.024 Uiso 1 1 calc R
H38B H 0.8512 0.4656 0.2057 0.024 Uiso 1 1 calc R
C39 C 0.90882(19) 0.41617(5) 0.16246(4) 0.0205(3) Uani 1 1 d .
H39A H 1.0189 0.4309 0.1513 0.025 Uiso 1 1 calc R
H39B H 0.9351 0.3835 0.1642 0.025 Uiso 1 1 calc R
C40 C 0.76004(19) 0.42231(5) 0.13051(4) 0.0191(3) Uani 1 1 d .
C41 C 0.7277(2) 0.42016(5) 0.27760(4) 0.0216(3) Uani 1 1 d .
H41 H 0.7563 0.4529 0.2809 0.026 Uiso 1 1 calc R
C42 C 0.5292(2) 0.41340(5) 0.28790(4) 0.0225(3) Uani 1 1 d .
C43 C 0.8560(2) 0.39357(5) 0.30548(5) 0.0272(3) Uani 1 1 d .
H43A H 0.8436 0.4040 0.3342 0.041 Uiso 1 1 calc R
H43B H 0.9809 0.3981 0.2961 0.041 Uiso 1 1 calc R
H43C H 0.8259 0.3615 0.3040 0.041 Uiso 1 1 calc R
C44 C 0.8306(2) 0.41566(5) 0.08692(4) 0.0233(3) Uani 1 1 d .
H44A H 0.7358 0.4234 0.0669 0.035 Uiso 1 1 calc R
H44B H 0.8660 0.3841 0.0831 0.035 Uiso 1 1 calc R
H44C H 0.9359 0.4351 0.0825 0.035 Uiso 1 1 calc R
C45 C 0.2524(2) 0.34195(5) 0.20423(5) 0.0238(3) Uani 1 1 d .
H45A H 0.3351 0.3323 0.2263 0.036 Uiso 1 1 calc R
H45B H 0.2007 0.3154 0.1906 0.036 Uiso 1 1 calc R
H45C H 0.1549 0.3601 0.2163 0.036 Uiso 1 1 calc R
O13 O 0.57833(14) 0.27489(3) 0.35874(3) 0.0230(2) Uani 1 1 d .
O14 O 0.54448(16) 0.30777(3) 0.29684(3) 0.0271(2) Uani 1 1 d .
O15 O 0.79895(14) 0.12979(3) 0.43950(3) 0.0251(2) Uani 1 1 d .
O16 O 0.36748(14) 0.24518(3) 0.48071(3) 0.0230(2) Uani 1 1 d .
C46 C 0.4481(2) 0.20934(5) 0.45625(4) 0.0197(3) Uani 1 1 d .
C47 C 0.5787(2) 0.17631(5) 0.47580(4) 0.0228(3) Uani 1 1 d .
H47A H 0.6536 0.1911 0.4973 0.027 Uiso 1 1 calc R
H47B H 0.5136 0.1506 0.4884 0.027 Uiso 1 1 calc R
C48 C 0.69298(19) 0.16129(5) 0.43936(4) 0.0204(3) Uani 1 1 d .
C49 C 0.65804(19) 0.19181(5) 0.40412(4) 0.0194(3) Uani 1 1 d .
C50 C 0.52888(19) 0.22140(5) 0.41508(4) 0.0191(3) Uani 1 1 d .
C51 C 0.46201(19) 0.26213(5) 0.39324(4) 0.0197(3) Uani 1 1 d .
H51 H 0.4602 0.2876 0.4136 0.024 Uiso 1 1 calc R
C52 C 0.2733(2) 0.25789(5) 0.37438(4) 0.0197(3) Uani 1 1 d .
H52 H 0.2624 0.2280 0.3603 0.024 Uiso 1 1 calc R
C53 C 0.1252(2) 0.26213(5) 0.40689(4) 0.0222(3) Uani 1 1 d .
H53A H 0.0089 0.2678 0.3926 0.027 Uiso 1 1 calc R
H53B H 0.1515 0.2886 0.4245 0.027 Uiso 1 1 calc R
C54 C 0.10361(19) 0.22087(5) 0.43485(4) 0.0219(3) Uani 1 1 d .
H54A H -0.0096 0.2248 0.4509 0.026 Uiso 1 1 calc R
H54B H 0.0857 0.1944 0.4166 0.026 Uiso 1 1 calc R
C55 C 0.2519(2) 0.20902(5) 0.46552(4) 0.0208(3) Uani 1 1 d .
C56 C 0.2796(2) 0.29489(5) 0.34135(4) 0.0242(3) Uani 1 1 d .
H56 H 0.2546 0.3244 0.3552 0.029 Uiso 1 1 calc R
C57 C 0.4768(2) 0.29416(5) 0.32827(5) 0.0230(3) Uani 1 1 d .
C58 C 0.1482(2) 0.28949(6) 0.30552(5) 0.0304(3) Uani 1 1 d .
H58A H 0.1597 0.3152 0.2867 0.046 Uiso 1 1 calc R
H58B H 0.0244 0.2881 0.3163 0.046 Uiso 1 1 calc R
H58C H 0.1757 0.2617 0.2904 0.046 Uiso 1 1 calc R
C59 C 0.1856(2) 0.17752(5) 0.49906(5) 0.0262(3) Uani 1 1 d .
H59A H 0.2796 0.1741 0.5203 0.039 Uiso 1 1 calc R
H59B H 0.1581 0.1481 0.4869 0.039 Uiso 1 1 calc R
H59C H 0.0761 0.1900 0.5118 0.039 Uiso 1 1 calc R
C60 C 0.7560(2) 0.18622(5) 0.36371(4) 0.0221(3) Uani 1 1 d .
H60A H 0.6751 0.1942 0.3408 0.033 Uiso 1 1 calc R
H60B H 0.7948 0.1548 0.3607 0.033 Uiso 1 1 calc R
H60C H 0.8622 0.2060 0.3633 0.033 Uiso 1 1 calc R
O17 O 0.56931(13) 0.54557(3) 0.34037(3) 0.0200(2) Uani 1 1 d .
O18 O 0.52440(14) 0.51220(3) 0.27925(3) 0.0234(2) Uani 1 1 d .
O19 O 0.82181(14) 0.54609(4) 0.49336(3) 0.0291(2) Uani 1 1 d .
O20 O 0.39920(14) 0.64770(3) 0.42697(3) 0.0217(2) Uani 1 1 d .
C61 C 0.4621(2) 0.60449(5) 0.44263(4) 0.0197(3) Uani 1 1 d .
C62 C 0.5906(2) 0.60256(5) 0.47935(4) 0.0235(3) Uani 1 1 d .
H62A H 0.6637 0.6304 0.4812 0.028 Uiso 1 1 calc R
H62B H 0.5235 0.5984 0.5057 0.028 Uiso 1 1 calc R
C63 C 0.7090(2) 0.56227(5) 0.47021(4) 0.0220(3) Uani 1 1 d .
C64 C 0.66926(19) 0.54614(5) 0.42762(4) 0.0204(3) Uani 1 1 d .
C65 C 0.53661(18) 0.57179(5) 0.41149(4) 0.0178(3) Uani 1 1 d .
C66 C 0.46231(18) 0.57261(5) 0.36862(4) 0.0179(3) Uani 1 1 d .
H66 H 0.4652 0.6044 0.3585 0.021 Uiso 1 1 calc R
C67 C 0.26839(19) 0.55532(5) 0.36439(4) 0.0185(3) Uani 1 1 d .
H67 H 0.2510 0.5288 0.3831 0.022 Uiso 1 1 calc R
C68 C 0.13144(19) 0.59155(5) 0.37538(4) 0.0203(3) Uani 1 1 d .
H68A H 0.0121 0.5826 0.3641 0.024 Uiso 1 1 calc R
H68B H 0.1673 0.6199 0.3614 0.024 Uiso 1 1 calc R
C69 C 0.11086(19) 0.60085(5) 0.42195(4) 0.0210(3) Uani 1 1 d .
H69A H 0.0110 0.6228 0.4252 0.025 Uiso 1 1 calc R
H69B H 0.0704 0.5725 0.4351 0.025 Uiso 1 1 calc R
C70 C 0.2698(2) 0.61831(5) 0.44715(4) 0.0208(3) Uani 1 1 d .
C71 C 0.26456(19) 0.53951(5) 0.31909(4) 0.0202(3) Uani 1 1 d .
H71 H 0.2236 0.5652 0.3013 0.024 Uiso 1 1 calc R
C72 C 0.4611(2) 0.53012(5) 0.30955(4) 0.0194(3) Uani 1 1 d .
C73 C 0.1435(2) 0.49907(5) 0.31024(5) 0.0258(3) Uani 1 1 d .
H73A H 0.1523 0.4911 0.2808 0.039 Uiso 1 1 calc R
H73B H 0.0179 0.5067 0.3170 0.039 Uiso 1 1 calc R
H73C H 0.1826 0.4735 0.3272 0.039 Uiso 1 1 calc R
C74 C 0.2074(2) 0.63484(6) 0.48937(5) 0.0285(3) Uani 1 1 d .
H74A H 0.3089 0.6491 0.5038 0.043 Uiso 1 1 calc R
H74B H 0.1634 0.6093 0.5058 0.043 Uiso 1 1 calc R
H74C H 0.1096 0.6568 0.4858 0.043 Uiso 1 1 calc R
C75 C 0.7705(2) 0.50703(5) 0.41027(5) 0.0248(3) Uani 1 1 d .
H75A H 0.6872 0.4877 0.3947 0.037 Uiso 1 1 calc R
H75B H 0.8250 0.4898 0.4330 0.037 Uiso 1 1 calc R
H75C H 0.8659 0.5179 0.3917 0.037 Uiso 1 1 calc R
O21 O 0.42607(18) 0.43475(4) 0.44901(4) 0.0358(3) Uani 1 1 d .
O22 O 0.3193(2) 0.36647(5) 0.43289(5) 0.0486(3) Uani 1 1 d .
C76 C 0.4396(3) 0.39308(6) 0.43228(5) 0.0350(4) Uani 1 1 d .
C77 C 0.6208(3) 0.38606(6) 0.41307(5) 0.0384(4) Uani 1 1 d .
H77A H 0.6406 0.3538 0.4085 0.058 Uiso 1 1 calc R
H77B H 0.7147 0.3978 0.4317 0.058 Uiso 1 1 calc R
H77C H 0.6263 0.4020 0.3864 0.058 Uiso 1 1 calc R
C78 C 0.2525(3) 0.44627(7) 0.46660(6) 0.0407(4) Uani 1 1 d .
H78A H 0.2211 0.4250 0.4892 0.049 Uiso 1 1 calc R
H78B H 0.1573 0.4447 0.4450 0.049 Uiso 1 1 calc R
C79 C 0.2662(3) 0.49368(6) 0.48354(6) 0.0372(4) Uani 1 1 d .
H79A H 0.3485 0.4940 0.5074 0.056 Uiso 1 1 calc R
H79B H 0.1462 0.5040 0.4923 0.056 Uiso 1 1 calc R
H79C H 0.3129 0.5137 0.4619 0.056 Uiso 1 1 calc R

loop_
_atom_site_aniso_label
_atom_site_aniso_U_11
_atom_site_aniso_U_22
_atom_site_aniso_U_33
_atom_site_aniso_U_23
_atom_site_aniso_U_13
_atom_site_aniso_U_12
O1 0.0159(5) 0.0213(5) 0.0179(5) -0.0036(4) 0.0008(4) 0.0006(4)
O2 0.0240(5) 0.0188(5) 0.0187(5) -0.0018(4) 0.0006(4) 0.0006(4)
O3 0.0191(5) 0.0239(5) 0.0297(5) -0.0057(4) -0.0028(4) -0.0010(4)
O4 0.0203(5) 0.0205(5) 0.0229(5) 0.0025(4) -0.0006(4) 0.0006(4)
C1 0.0193(7) 0.0168(6) 0.0203(7) 0.0003(5) -0.0015(6) 0.0011(5)
C2 0.0230(7) 0.0225(7) 0.0192(7) -0.0031(5) -0.0028(6) 0.0008(6)
C3 0.0152(7) 0.0183(7) 0.0257(7) -0.0024(5) -0.0037(5) 0.0036(5)
C4 0.0137(6) 0.0184(7) 0.0221(7) -0.0018(5) -0.0027(5) 0.0031(5)
C5 0.0142(6) 0.0181(6) 0.0200(6) -0.0002(5) -0.0025(5) 0.0049(5)
C6 0.0163(6) 0.0173(6) 0.0174(6) -0.0003(5) -0.0002(5) 0.0006(5)
C7 0.0175(6) 0.0168(6) 0.0180(6) 0.0002(5) -0.0020(5) -0.0003(5)
C8 0.0149(6) 0.0240(7) 0.0226(7) -0.0001(6) -0.0003(5) -0.0011(5)
C9 0.0163(7) 0.0258(7) 0.0238(7) 0.0002(6) 0.0016(6) 0.0006(5)
C10 0.0208(7) 0.0191(6) 0.0194(7) 0.0006(5) 0.0003(6) 0.0010(6)
C11 0.0190(7) 0.0181(6) 0.0197(7) -0.0018(5) -0.0016(6) 0.0007(5)
C12 0.0194(7) 0.0124(6) 0.0206(7) 0.0001(5) -0.0035(5) 0.0004(5)
C13 0.0218(7) 0.0297(8) 0.0219(7) -0.0039(6) -0.0049(6) 0.0054(6)
C14 0.0259(8) 0.0297(8) 0.0217(7) -0.0007(6) 0.0042(6) 0.0005(6)
C15 0.0194(7) 0.0235(7) 0.0235(7) -0.0005(5) -0.0002(6) -0.0021(6)
O5 0.0165(5) 0.0218(5) 0.0173(5) 0.0008(4) 0.0017(4) 0.0004(4)
O6 0.0256(5) 0.0214(5) 0.0164(5) -0.0013(4) 0.0012(4) -0.0018(4)
O7 0.0200(5) 0.0295(5) 0.0226(5) -0.0020(4) -0.0025(4) -0.0010(4)
O8 0.0195(5) 0.0174(5) 0.0282(5) 0.0029(4) 0.0018(4) 0.0008(4)
C16 0.0207(7) 0.0167(6) 0.0192(6) 0.0005(5) 0.0011(6) 0.0021(5)
C17 0.0207(7) 0.0251(7) 0.0197(7) 0.0036(5) 0.0002(6) 0.0016(6)
C18 0.0159(6) 0.0231(7) 0.0200(7) 0.0008(5) 0.0008(5) 0.0054(5)
C19 0.0153(6) 0.0202(7) 0.0204(7) 0.0005(5) -0.0009(5) 0.0043(5)
C20 0.0148(6) 0.0163(6) 0.0197(6) 0.0015(5) 0.0008(5) 0.0055(5)
C21 0.0152(6) 0.0160(6) 0.0185(6) 0.0005(5) 0.0027(5) 0.0004(5)
C22 0.0174(7) 0.0178(6) 0.0168(6) -0.0008(5) -0.0010(5) -0.0001(5)
C23 0.0177(7) 0.0207(7) 0.0228(7) 0.0012(5) -0.0011(5) -0.0015(5)
C24 0.0172(7) 0.0230(7) 0.0230(7) 0.0026(6) 0.0041(6) -0.0006(5)
C25 0.0196(7) 0.0185(6) 0.0225(7) 0.0027(5) 0.0027(6) 0.0008(5)
C26 0.0204(7) 0.0233(7) 0.0185(7) -0.0014(5) -0.0010(5) -0.0019(6)
C27 0.0231(7) 0.0147(6) 0.0186(7) -0.0043(5) -0.0003(5) -0.0001(5)
C28 0.0209(7) 0.0380(9) 0.0232(7) 0.0055(6) -0.0023(6) 0.0016(6)
C29 0.0238(8) 0.0321(8) 0.0250(7) 0.0061(6) 0.0048(6) -0.0003(6)
C30 0.0193(7) 0.0236(7) 0.0220(7) 0.0028(5) -0.0020(6) -0.0016(6)
O9 0.0196(5) 0.0256(5) 0.0199(5) -0.0001(4) 0.0036(4) 0.0023(4)
O10 0.0314(6) 0.0364(6) 0.0201(5) 0.0019(4) 0.0061(4) 0.0070(5)
O11 0.0200(5) 0.0289(5) 0.0335(6) -0.0086(4) -0.0013(4) -0.0027(4)
O12 0.0216(5) 0.0161(5) 0.0247(5) 0.0009(4) -0.0016(4) 0.0004(4)
C31 0.0192(7) 0.0154(6) 0.0206(7) -0.0008(5) -0.0015(5) 0.0024(5)
C32 0.0213(7) 0.0197(6) 0.0223(7) -0.0009(5) -0.0039(6) 0.0030(6)
C33 0.0145(6) 0.0209(7) 0.0278(7) -0.0041(6) -0.0008(6) 0.0047(5)
C34 0.0150(6) 0.0195(7) 0.0260(7) -0.0014(5) -0.0020(6) 0.0036(5)
C35 0.0162(6) 0.0176(6) 0.0212(7) 0.0011(5) -0.0007(5) 0.0065(5)
C36 0.0173(6) 0.0188(7) 0.0195(6) -0.0005(5) 0.0005(6) 0.0014(5)
C37 0.0183(7) 0.0182(6) 0.0195(7) -0.0013(5) -0.0012(5) 0.0024(5)
C38 0.0190(7) 0.0217(7) 0.0199(7) -0.0005(5) -0.0018(5) 0.0001(6)
C39 0.0183(7) 0.0224(7) 0.0209(7) -0.0012(5) 0.0009(5) 0.0007(5)
C40 0.0205(7) 0.0168(6) 0.0200(7) 0.0004(5) 0.0004(5) -0.0005(5)
C41 0.0240(7) 0.0223(7) 0.0186(7) -0.0003(5) -0.0007(6) 0.0022(6)
C42 0.0250(7) 0.0204(7) 0.0222(7) -0.0006(5) 0.0002(6) 0.0049(6)
C43 0.0263(8) 0.0328(8) 0.0226(7) 0.0023(6) -0.0034(6) 0.0037(7)
C44 0.0239(7) 0.0249(7) 0.0211(7) 0.0010(6) 0.0012(6) -0.0015(6)
C45 0.0178(7) 0.0233(7) 0.0302(7) 0.0004(6) 0.0004(6) -0.0011(6)
O13 0.0232(5) 0.0219(5) 0.0240(5) 0.0031(4) 0.0033(4) -0.0030(4)
O14 0.0349(6) 0.0192(5) 0.0273(5) 0.0042(4) 0.0063(5) -0.0017(5)
O15 0.0208(5) 0.0257(5) 0.0288(5) 0.0015(4) -0.0008(4) 0.0036(4)
O16 0.0225(5) 0.0247(5) 0.0217(5) -0.0059(4) -0.0003(4) 0.0011(4)
C46 0.0204(7) 0.0201(7) 0.0185(6) -0.0035(5) -0.0024(5) -0.0011(6)
C47 0.0216(7) 0.0267(7) 0.0201(7) 0.0008(6) -0.0014(6) 0.0012(6)
C48 0.0143(6) 0.0246(7) 0.0225(7) -0.0023(6) -0.0026(5) -0.0038(5)
C49 0.0148(7) 0.0221(7) 0.0213(7) -0.0009(5) -0.0015(5) -0.0033(5)
C50 0.0158(6) 0.0221(7) 0.0193(6) -0.0034(5) -0.0032(5) -0.0048(5)
C51 0.0197(7) 0.0196(6) 0.0198(6) -0.0018(5) 0.0010(6) -0.0024(5)
C52 0.0223(7) 0.0181(6) 0.0186(6) -0.0021(5) -0.0008(6) 0.0009(5)
C53 0.0195(7) 0.0250(7) 0.0221(7) -0.0009(6) -0.0002(6) 0.0026(6)
C54 0.0193(7) 0.0249(7) 0.0215(7) -0.0014(6) 0.0014(5) -0.0016(6)
C55 0.0225(7) 0.0212(7) 0.0186(6) -0.0032(5) 0.0011(6) 0.0009(6)
C56 0.0308(8) 0.0200(7) 0.0219(7) 0.0014(6) 0.0033(6) 0.0045(6)
C57 0.0304(8) 0.0132(6) 0.0256(7) -0.0017(5) 0.0008(6) -0.0004(6)
C58 0.0271(8) 0.0393(9) 0.0247(8) 0.0085(7) 0.0009(6) 0.0107(7)
C59 0.0249(8) 0.0302(8) 0.0236(7) 0.0019(6) 0.0042(6) 0.0025(6)
C60 0.0196(7) 0.0273(7) 0.0195(7) -0.0018(6) -0.0003(6) 0.0011(6)
O17 0.0185(5) 0.0244(5) 0.0171(5) -0.0017(4) 0.0007(4) 0.0026(4)
O18 0.0281(5) 0.0213(5) 0.0209(5) -0.0033(4) 0.0000(4) 0.0031(4)
O19 0.0208(5) 0.0448(6) 0.0215(5) 0.0048(5) -0.0013(4) 0.0058(5)
O20 0.0219(5) 0.0190(5) 0.0243(5) 0.0012(4) -0.0005(4) -0.0002(4)
C61 0.0206(7) 0.0204(7) 0.0181(6) 0.0018(5) 0.0002(5) -0.0014(6)
C62 0.0211(7) 0.0312(8) 0.0181(6) -0.0006(6) -0.0015(5) -0.0013(6)
C63 0.0172(7) 0.0303(7) 0.0184(7) 0.0045(6) 0.0022(5) -0.0030(6)
C64 0.0151(7) 0.0243(7) 0.0216(7) 0.0032(6) 0.0014(5) -0.0027(5)
C65 0.0154(6) 0.0204(7) 0.0177(6) 0.0013(5) 0.0028(5) -0.0048(5)
C66 0.0172(6) 0.0189(6) 0.0175(6) -0.0004(5) 0.0008(5) 0.0008(5)
C67 0.0181(7) 0.0191(6) 0.0183(6) 0.0005(5) -0.0009(5) -0.0005(5)
C68 0.0171(6) 0.0212(7) 0.0225(7) 0.0005(5) -0.0010(5) 0.0005(5)
C69 0.0165(7) 0.0240(7) 0.0227(7) 0.0009(6) 0.0014(5) 0.0019(5)
C70 0.0211(7) 0.0206(7) 0.0206(7) 0.0002(5) 0.0004(6) 0.0007(6)
C71 0.0220(7) 0.0190(7) 0.0195(7) -0.0007(5) -0.0026(6) 0.0003(6)
C72 0.0231(7) 0.0163(6) 0.0189(6) 0.0019(5) -0.0008(6) -0.0002(6)
C73 0.0242(8) 0.0259(7) 0.0273(7) -0.0039(6) -0.0026(6) -0.0045(6)
C74 0.0272(8) 0.0343(8) 0.0240(8) -0.0054(6) 0.0015(6) 0.0037(7)
C75 0.0216(7) 0.0270(7) 0.0257(7) 0.0016(6) -0.0010(6) 0.0029(6)
O21 0.0397(7) 0.0336(6) 0.0341(6) -0.0002(5) 0.0028(5) -0.0066(5)
O22 0.0525(8) 0.0386(7) 0.0547(8) -0.0022(6) 0.0017(7) -0.0131(7)
C76 0.0512(11) 0.0279(8) 0.0261(8) 0.0023(6) -0.0057(7) -0.0058(8)
C77 0.0521(11) 0.0313(9) 0.0318(9) 0.0046(7) 0.0014(8) -0.0015(8)
C78 0.0385(10) 0.0438(10) 0.0398(10) 0.0045(8) 0.0075(8) -0.0056(8)
C79 0.0360(9) 0.0392(9) 0.0363(9) 0.0161(7) 0.0086(8) 0.0033(8)

loop_
_atom_type_symbol
_atom_type_description
_atom_type_scat_dispersion_real
_atom_type_scat_dispersion_imag
_atom_type_scat_source
C C 0.0181 0.0091 'International Tables Vol C Tables 4.2.6.8 and 6.1.1.4'
H H 0.0000 0.0000 'International Tables Vol C Tables 4.2.6.8 and 6.1.1.4'
O O 0.0492 0.0322 'International Tables Vol C Tables 4.2.6.8 and 6.1.1.4'

loop_
_geom_angle_atom_site_label_1
_geom_angle_atom_site_label_2
_geom_angle_atom_site_label_3
_geom_angle
C12 O1 C6 109.63(10)
C10 O4 C1 61.20(9)
O4 C1 C10 59.35(9)
O4 C1 C5 117.23(11)
C10 C1 C5 126.86(12)
O4 C1 C2 120.39(11)
C10 C1 C2 121.41(12)
C5 C1 C2 105.52(11)
C3 C2 C1 103.58(11)
C3 C2 H2A 111.0
C1 C2 H2A 111.0
C3 C2 H2B 111.0
C1 C2 H2B 111.0
H2A C2 H2B 109.0
O3 C3 C4 125.49(13)
O3 C3 C2 125.65(13)
C4 C3 C2 108.85(12)
C5 C4 C3 108.46(12)
C5 C4 C15 131.28(13)
C3 C4 C15 120.24(12)
C4 C5 C6 129.61(13)
C4 C5 C1 111.98(12)
C6 C5 C1 118.42(12)
O1 C6 C5 112.26(11)
O1 C6 C7 105.32(10)
C5 C6 C7 114.07(11)
O1 C6 H6 108.3
C5 C6 H6 108.3
C7 C6 H6 108.3
C8 C7 C11 115.65(11)
C8 C7 C6 111.76(11)
C11 C7 C6 101.90(11)
C8 C7 H7 109.1
C11 C7 H7 109.1
C6 C7 H7 109.1
C7 C8 C9 114.78(12)
C7 C8 H8A 108.6
C9 C8 H8A 108.6
C7 C8 H8B 108.6
C9 C8 H8B 108.6
H8A C8 H8B 107.5
C10 C9 C8 119.82(12)
C10 C9 H9A 107.4
C8 C9 H9A 107.4
C10 C9 H9B 107.4
C8 C9 H9B 107.4
H9A C9 H9B 106.9
O4 C10 C1 59.45(9)
O4 C10 C14 113.91(11)
C1 C10 C14 118.20(13)
O4 C10 C9 118.87(11)
C1 C10 C9 125.22(12)
C14 C10 C9 111.22(12)
C12 C11 C13 113.84(12)
C12 C11 C7 102.99(11)
C13 C11 C7 114.18(11)
C12 C11 H11 108.5
C13 C11 H11 108.5
C7 C11 H11 108.5
O2 C12 O1 121.19(13)
O2 C12 C11 128.44(13)
O1 C12 C11 110.36(11)
C11 C13 H13A 109.5
C11 C13 H13B 109.5
H13A C13 H13B 109.5
C11 C13 H13C 109.5
H13A C13 H13C 109.5
H13B C13 H13C 109.5
C10 C14 H14A 109.5
C10 C14 H14B 109.5
H14A C14 H14B 109.5
C10 C14 H14C 109.5
H14A C14 H14C 109.5
H14B C14 H14C 109.5
C4 C15 H15A 109.5
C4 C15 H15B 109.5
H15A C15 H15B 109.5
C4 C15 H15C 109.5
H15A C15 H15C 109.5
H15B C15 H15C 109.5
C27 O5 C21 109.60(10)
C16 O8 C25 61.53(9)
O8 C16 C25 59.30(9)
O8 C16 C20 117.46(11)
C25 C16 C20 126.00(12)
O8 C16 C17 120.66(11)
C25 C16 C17 122.03(12)
C20 C16 C17 105.46(12)
C18 C17 C16 103.35(11)
C18 C17 H17A 111.1
C16 C17 H17A 111.1
C18 C17 H17B 111.1
C16 C17 H17B 111.1
H17A C17 H17B 109.1
O7 C18 C19 125.47(13)
O7 C18 C17 125.94(13)
C19 C18 C17 108.56(12)
C20 C19 C18 108.77(12)
C20 C19 C30 130.76(13)
C18 C19 C30 120.45(12)
C19 C20 C21 130.02(13)
C19 C20 C16 111.50(12)
C21 C20 C16 118.48(12)
O5 C21 C20 112.78(11)
O5 C21 C22 105.18(10)
C20 C21 C22 114.78(11)
O5 C21 H21 107.9
C20 C21 H21 107.9
C22 C21 H21 107.9
C23 C22 C21 112.60(11)
C23 C22 C26 115.27(11)
C21 C22 C26 101.50(11)
C23 C22 H22 109.0
C21 C22 H22 109.0
C26 C22 H22 109.0
C22 C23 C24 114.60(12)
C22 C23 H23A 108.6
C24 C23 H23A 108.6
C22 C23 H23B 108.6
C24 C23 H23B 108.6
H23A C23 H23B 107.6
C25 C24 C23 119.54(12)
C25 C24 H24A 107.4
C23 C24 H24A 107.4
C25 C24 H24B 107.4
C23 C24 H24B 107.4
H24A C24 H24B 107.0
O8 C25 C16 59.18(9)
O8 C25 C29 114.05(12)
C16 C25 C29 118.59(13)
O8 C25 C24 118.13(12)
C16 C25 C24 125.06(12)
C29 C25 C24 111.42(12)
C27 C26 C28 113.92(12)
C27 C26 C22 102.36(11)
C28 C26 C22 114.65(12)
C27 C26 H26 108.5
C28 C26 H26 108.5
C22 C26 H26 108.5
O6 C27 O5 121.04(13)
O6 C27 C26 128.89(13)
O5 C27 C26 110.07(11)
C26 C28 H28A 109.5
C26 C28 H28B 109.5
H28A C28 H28B 109.5
C26 C28 H28C 109.5
H28A C28 H28C 109.5
H28B C28 H28C 109.5
C25 C29 H29A 109.5
C25 C29 H29B 109.5
H29A C29 H29B 109.5
C25 C29 H29C 109.5
H29A C29 H29C 109.5
H29B C29 H29C 109.5
C19 C30 H30A 109.5
C19 C30 H30B 109.5
H30A C30 H30B 109.5
C19 C30 H30C 109.5
H30A C30 H30C 109.5
H30B C30 H30C 109.5
C42 O9 C36 109.34(11)
C40 O12 C31 61.37(8)
O12 C31 C40 59.30(9)
O12 C31 C35 117.56(11)
C40 C31 C35 125.18(12)
O12 C31 C32 120.52(11)
C40 C31 C32 122.31(12)
C35 C31 C32 105.85(12)
C33 C32 C31 103.31(11)
C33 C32 H32A 111.1
C31 C32 H32A 111.1
C33 C32 H32B 111.1
C31 C32 H32B 111.1
H32A C32 H32B 109.1
O11 C33 C34 125.23(14)
O11 C33 C32 126.13(13)
C34 C33 C32 108.61(12)
C35 C34 C33 108.50(13)
C35 C34 C45 130.39(14)
C33 C34 C45 121.11(13)
C34 C35 C36 129.30(13)
C34 C35 C31 111.60(12)
C36 C35 C31 119.08(12)
O9 C36 C35 112.28(11)
O9 C36 C37 105.22(10)
C35 C36 C37 115.04(11)
O9 C36 H36 108.0
C35 C36 H36 108.0
C37 C36 H36 108.0
C38 C37 C41 115.58(12)
C38 C37 C36 111.83(11)
C41 C37 C36 100.83(11)
C38 C37 H37 109.4
C41 C37 H37 109.4
C36 C37 H37 109.4
C37 C38 C39 114.79(12)
C37 C38 H38A 108.6
C39 C38 H38A 108.6
C37 C38 H38B 108.6
C39 C38 H38B 108.6
H38A C38 H38B 107.5
C40 C39 C38 120.03(12)
C40 C39 H39A 107.3
C38 C39 H39A 107.3
C40 C39 H39B 107.3
C38 C39 H39B 107.3
H39A C39 H39B 106.9
O12 C40 C31 59.33(8)
O12 C40 C44 114.42(11)
C31 C40 C44 117.92(12)
O12 C40 C39 118.40(11)
C31 C40 C39 125.39(12)
C44 C40 C39 111.33(12)
C42 C41 C43 113.81(12)
C42 C41 C37 103.02(11)
C43 C41 C37 115.61(12)
C42 C41 H41 108.0
C43 C41 H41 108.0
C37 C41 H41 108.0
O10 C42 O9 121.40(14)
O10 C42 C41 128.72(14)
O9 C42 C41 109.86(12)
C41 C43 H43A 109.5
C41 C43 H43B 109.5
H43A C43 H43B 109.5
C41 C43 H43C 109.5
H43A C43 H43C 109.5
H43B C43 H43C 109.5
C40 C44 H44A 109.5
C40 C44 H44B 109.5
H44A C44 H44B 109.5
C40 C44 H44C 109.5
H44A C44 H44C 109.5
H44B C44 H44C 109.5
C34 C45 H45A 109.5
C34 C45 H45B 109.5
H45A C45 H45B 109.5
C34 C45 H45C 109.5
H45A C45 H45C 109.5
H45B C45 H45C 109.5
C57 O13 C51 109.51(11)
C46 O16 C55 61.19(9)
O16 C46 C55 59.57(9)
O16 C46 C50 117.93(12)
C55 C46 C50 124.78(12)
O16 C46 C47 120.77(11)
C55 C46 C47 122.46(13)
C50 C46 C47 105.60(12)
C48 C47 C46 103.00(11)
C48 C47 H47A 111.2
C46 C47 H47A 111.2
C48 C47 H47B 111.2
C46 C47 H47B 111.2
H47A C47 H47B 109.1
O15 C48 C49 125.91(13)
O15 C48 C47 125.56(13)
C49 C48 C47 108.51(12)
C50 C49 C48 108.92(12)
C50 C49 C60 130.04(13)
C48 C49 C60 121.01(12)
C49 C50 C51 130.17(13)
C49 C50 C46 111.04(13)
C51 C50 C46 118.79(12)
O13 C51 C50 112.17(12)
O13 C51 C52 104.93(11)
C50 C51 C52 115.19(12)
O13 C51 H51 108.1
C50 C51 H51 108.1
C52 C51 H51 108.1
C53 C52 C51 112.17(11)
C53 C52 C56 116.17(12)
C51 C52 C56 100.93(12)
C53 C52 H52 109.1
C51 C52 H52 109.1
C56 C52 H52 109.1
C52 C53 C54 114.47(12)
C52 C53 H53A 108.6
C54 C53 H53A 108.6
C52 C53 H53B 108.6
C54 C53 H53B 108.6
H53A C53 H53B 107.6
C55 C54 C53 119.59(12)
C55 C54 H54A 107.4
C53 C54 H54A 107.4
C55 C54 H54B 107.4
C53 C54 H54B 107.4
H54A C54 H54B 107.0
O16 C55 C46 59.24(9)
O16 C55 C59 114.02(12)
C46 C55 C59 117.77(13)
O16 C55 C54 118.11(12)
C46 C55 C54 125.12(12)
C59 C55 C54 112.00(13)
C58 C56 C57 113.74(12)
C58 C56 C52 115.68(13)
C57 C56 C52 102.22(12)
C58 C56 H56 108.3
C57 C56 H56 108.3
C52 C56 H56 108.3
O14 C57 O13 121.33(14)
O14 C57 C56 129.07(14)
O13 C57 C56 109.61(12)
C56 C58 H58A 109.5
C56 C58 H58B 109.5
H58A C58 H58B 109.5
C56 C58 H58C 109.5
H58A C58 H58C 109.5
H58B C58 H58C 109.5
C55 C59 H59A 109.5
C55 C59 H59B 109.5
H59A C59 H59B 109.5
C55 C59 H59C 109.5
H59A C59 H59C 109.5
H59B C59 H59C 109.5
C49 C60 H60A 109.5
C49 C60 H60B 109.5
H60A C60 H60B 109.5
C49 C60 H60C 109.5
H60A C60 H60C 109.5
H60B C60 H60C 109.5
C72 O17 C66 108.99(11)
C70 O20 C61 61.61(9)
O20 C61 C70 58.98(9)
O20 C61 C65 117.17(11)
C70 C61 C65 126.50(12)
O20 C61 C62 120.21(12)
C70 C61 C62 122.18(12)
C65 C61 C62 105.46(12)
C63 C62 C61 103.91(12)
C63 C62 H62A 111.0
C61 C62 H62A 111.0
C63 C62 H62B 111.0
C61 C62 H62B 111.0
H62A C62 H62B 109.0
O19 C63 C64 125.07(14)
O19 C63 C62 126.15(14)
C64 C63 C62 108.76(12)
C65 C64 C63 108.55(13)
C65 C64 C75 131.49(13)
C63 C64 C75 119.95(13)
C64 C65 C66 129.56(13)
C64 C65 C61 112.09(12)
C66 C65 C61 118.32(12)
O17 C66 C65 111.86(11)
O17 C66 C67 105.65(11)
C65 C66 C67 115.07(11)
O17 C66 H66 108.0
C65 C66 H66 108.0
C67 C66 H66 108.0
C68 C67 C66 111.48(11)
C68 C67 C71 115.23(11)
C66 C67 C71 101.83(11)
C68 C67 H67 109.3
C66 C67 H67 109.3
C71 C67 H67 109.3
C67 C68 C69 114.94(11)
C67 C68 H68A 108.5
C69 C68 H68A 108.5
C67 C68 H68B 108.5
C69 C68 H68B 108.5
H68A C68 H68B 107.5
C70 C69 C68 120.50(12)
C70 C69 H69A 107.2
C68 C69 H69A 107.2
C70 C69 H69B 107.2
C68 C69 H69B 107.2
H69A C69 H69B 106.8
O20 C70 C61 59.41(9)
O20 C70 C74 114.05(12)
C61 C70 C74 117.87(13)
O20 C70 C69 118.49(11)
C61 C70 C69 126.36(12)
C74 C70 C69 110.74(12)
C72 C71 C73 112.38(12)
C72 C71 C67 103.43(11)
C73 C71 C67 115.48(12)
C72 C71 H71 108.4
C73 C71 H71 108.4
C67 C71 H71 108.4
O18 C72 O17 120.89(13)
O18 C72 C71 128.24(13)
O17 C72 C71 110.87(12)
C71 C73 H73A 109.5
C71 C73 H73B 109.5
H73A C73 H73B 109.5
C71 C73 H73C 109.5
H73A C73 H73C 109.5
H73B C73 H73C 109.5
C70 C74 H74A 109.5
C70 C74 H74B 109.5
H74A C74 H74B 109.5
C70 C74 H74C 109.5
H74A C74 H74C 109.5
H74B C74 H74C 109.5
C64 C75 H75A 109.5
C64 C75 H75B 109.5
H75A C75 H75B 109.5
C64 C75 H75C 109.5
H75A C75 H75C 109.5
H75B C75 H75C 109.5
C76 O21 C78 116.03(15)
O22 C76 O21 123.05(18)
O22 C76 C77 125.86(17)
O21 C76 C77 111.09(15)
C76 C77 H77A 109.5
C76 C77 H77B 109.5
H77A C77 H77B 109.5
C76 C77 H77C 109.5
H77A C77 H77C 109.5
H77B C77 H77C 109.5
O21 C78 C79 107.61(15)
O21 C78 H78A 110.2
C79 C78 H78A 110.2
O21 C78 H78B 110.2
C79 C78 H78B 110.2
H78A C78 H78B 108.5
C78 C79 H79A 109.5
C78 C79 H79B 109.5
H79A C79 H79B 109.5
C78 C79 H79C 109.5
H79A C79 H79C 109.5
H79B C79 H79C 109.5

loop_
_geom_bond_atom_site_label_1
_geom_bond_atom_site_label_2
_geom_bond_distance
O1 C12 1.3520(17)
O1 C6 1.4513(16)
O2 C12 1.2029(17)
O3 C3 1.2173(17)
O4 C10 1.4571(17)
O4 C1 1.4586(17)
C1 C10 1.484(2)
C1 C5 1.4916(19)
C1 C2 1.5185(19)
C2 C3 1.508(2)
C2 H2A 0.9900
C2 H2B 0.9900
C3 C4 1.4782(19)
C4 C5 1.345(2)
C4 C15 1.494(2)
C5 C6 1.4825(19)
C6 C7 1.5281(18)
C6 H6 1.0000
C7 C8 1.5163(19)
C7 C11 1.5268(18)
C7 H7 1.0000
C8 C9 1.522(2)
C8 H8A 0.9900
C8 H8B 0.9900
C9 C10 1.5150(19)
C9 H9A 0.9900
C9 H9B 0.9900
C10 C14 1.510(2)
C11 C12 1.519(2)
C11 C13 1.5205(19)
C11 H11 1.0000
C13 H13A 0.9800
C13 H13B 0.9800
C13 H13C 0.9800
C14 H14A 0.9800
C14 H14B 0.9800
C14 H14C 0.9800
C15 H15A 0.9800
C15 H15B 0.9800
C15 H15C 0.9800
O5 C27 1.3579(17)
O5 C21 1.4505(16)
O6 C27 1.2025(17)
O7 C18 1.2192(18)
O8 C16 1.4511(17)
O8 C25 1.4529(17)
C16 C25 1.485(2)
C16 C20 1.4987(19)
C16 C17 1.517(2)
C17 C18 1.511(2)
C17 H17A 0.9900
C17 H17B 0.9900
C18 C19 1.4801(19)
C19 C20 1.344(2)
C19 C30 1.4922(19)
C20 C21 1.4865(19)
C21 C22 1.5250(18)
C21 H21 1.0000
C22 C23 1.5128(19)
C22 C26 1.5305(18)
C22 H22 1.0000
C23 C24 1.5257(19)
C23 H23A 0.9900
C23 H23B 0.9900
C24 C25 1.517(2)
C24 H24A 0.9900
C24 H24B 0.9900
C25 C29 1.509(2)
C26 C27 1.517(2)
C26 C28 1.517(2)
C26 H26 1.0000
C28 H28A 0.9800
C28 H28B 0.9800
C28 H28C 0.9800
C29 H29A 0.9800
C29 H29B 0.9800
C29 H29C 0.9800
C30 H30A 0.9800
C30 H30B 0.9800
C30 H30C 0.9800
O9 C42 1.3596(17)
O9 C36 1.4457(16)
O10 C42 1.1990(18)
O11 C33 1.2192(18)
O12 C40 1.4570(17)
O12 C31 1.4574(16)
C31 C40 1.487(2)
C31 C35 1.4929(19)
C31 C32 1.5144(19)
C32 C33 1.509(2)
C32 H32A 0.9900
C32 H32B 0.9900
C33 C34 1.486(2)
C34 C35 1.344(2)
C34 C45 1.493(2)
C35 C36 1.4874(19)
C36 C37 1.5326(19)
C36 H36 1.0000
C37 C38 1.518(2)
C37 C41 1.5278(19)
C37 H37 1.0000
C38 C39 1.5286(19)
C38 H38A 0.9900
C38 H38B 0.9900
C39 C40 1.5168(19)
C39 H39A 0.9900
C39 H39B 0.9900
C40 C44 1.5104(19)
C41 C42 1.518(2)
C41 C43 1.526(2)
C41 H41 1.0000
C43 H43A 0.9800
C43 H43B 0.9800
C43 H43C 0.9800
C44 H44A 0.9800
C44 H44B 0.9800
C44 H44C 0.9800
C45 H45A 0.9800
C45 H45B 0.9800
C45 H45C 0.9800
O13 C57 1.3612(18)
O13 C51 1.4549(17)
O14 C57 1.1987(18)
O15 C48 1.2202(18)
O16 C46 1.4520(17)
O16 C55 1.4569(17)
C46 C55 1.481(2)
C46 C50 1.4973(19)
C46 C47 1.513(2)
C47 C48 1.513(2)
C47 H47A 0.9900
C47 H47B 0.9900
C48 C49 1.475(2)
C49 C50 1.345(2)
C49 C60 1.4980(19)
C50 C51 1.484(2)
C51 C52 1.527(2)
C51 H51 1.0000
C52 C53 1.520(2)
C52 C56 1.5298(19)
C52 H52 1.0000
C53 C54 1.529(2)
C53 H53A 0.9900
C53 H53B 0.9900
C54 C55 1.517(2)
C54 H54A 0.9900
C54 H54B 0.9900
C55 C59 1.511(2)
C56 C58 1.516(2)
C56 C57 1.518(2)
C56 H56 1.0000
C58 H58A 0.9800
C58 H58B 0.9800
C58 H58C 0.9800
C59 H59A 0.9800
C59 H59B 0.9800
C59 H59C 0.9800
C60 H60A 0.9800
C60 H60B 0.9800
C60 H60C 0.9800
O17 C72 1.3544(17)
O17 C66 1.4483(16)
O18 C72 1.2057(18)
O19 C63 1.2175(18)
O20 C70 1.4489(17)
O20 C61 1.4553(17)
C61 C70 1.487(2)
C61 C65 1.5005(19)
C61 C62 1.5173(19)
C62 C63 1.512(2)
C62 H62A 0.9900
C62 H62B 0.9900
C63 C64 1.482(2)
C64 C65 1.346(2)
C64 C75 1.491(2)
C65 C66 1.4859(19)
C66 C67 1.5287(19)
C66 H66 1.0000
C67 C68 1.5192(19)
C67 C71 1.5322(19)
C67 H67 1.0000
C68 C69 1.5323(19)
C68 H68A 0.9900
C68 H68B 0.9900
C69 C70 1.519(2)
C69 H69A 0.9900
C69 H69B 0.9900
C70 C74 1.517(2)
C71 C72 1.511(2)
C71 C73 1.525(2)
C71 H71 1.0000
C73 H73A 0.9800
C73 H73B 0.9800
C73 H73C 0.9800
C74 H74A 0.9800
C74 H74B 0.9800
C74 H74C 0.9800
C75 H75A 0.9800
C75 H75B 0.9800
C75 H75C 0.9800
O21 C76 1.354(2)
O21 C78 1.443(2)
O22 C76 1.190(2)
C76 C77 1.490(3)
C77 H77A 0.9800
C77 H77B 0.9800
C77 H77C 0.9800
C78 C79 1.514(3)
C78 H78A 0.9900
C78 H78B 0.9900
C79 H79A 0.9800
C79 H79B 0.9800
C79 H79C 0.9800

loop_
_geom_torsion_atom_site_label_1
_geom_torsion_atom_site_label_2
_geom_torsion_atom_site_label_3
_geom_torsion_atom_site_label_4
_geom_torsion
C10 O4 C1 C5 118.63(14)
C10 O4 C1 C2 -110.78(14)
O4 C1 C2 C3 -147.56(12)
C10 C1 C2 C3 141.97(13)
C5 C1 C2 C3 -12.05(14)
C1 C2 C3 O3 -172.90(13)
C1 C2 C3 C4 8.35(15)
O3 C3 C4 C5 -179.74(13)
C2 C3 C4 C5 -0.98(15)
O3 C3 C4 C15 1.5(2)
C2 C3 C4 C15 -179.69(12)
C3 C4 C5 C6 172.38(13)
C15 C4 C5 C6 -9.1(2)
C3 C4 C5 C1 -7.31(15)
C15 C4 C5 C1 171.21(14)
O4 C1 C5 C4 149.77(12)
C10 C1 C5 C4 -139.55(14)
C2 C1 C5 C4 12.60(15)
O4 C1 C5 C6 -29.97(18)
C10 C1 C5 C6 40.7(2)
C2 C1 C5 C6 -167.14(12)
C12 O1 C6 C5 148.05(11)
C12 O1 C6 C7 23.37(13)
C4 C5 C6 O1 -10.3(2)
C1 C5 C6 O1 169.35(11)
C4 C5 C6 C7 109.38(16)
C1 C5 C6 C7 -70.94(15)
O1 C6 C7 C8 -155.11(11)
C5 C6 C7 C8 81.35(14)
O1 C6 C7 C11 -31.03(13)
C5 C6 C7 C11 -154.57(11)
C11 C7 C8 C9 167.71(12)
C6 C7 C8 C9 -76.31(15)
C7 C8 C9 C10 64.86(17)
C1 O4 C10 C14 109.79(14)
C1 O4 C10 C9 -116.07(14)
C5 C1 C10 O4 -102.74(15)
C2 C1 C10 O4 109.09(14)
O4 C1 C10 C14 -102.57(13)
C5 C1 C10 C14 154.69(13)
C2 C1 C10 C14 6.52(19)
O4 C1 C10 C9 105.64(15)
C5 C1 C10 C9 2.9(2)
C2 C1 C10 C9 -145.27(14)
C8 C9 C10 O4 29.58(18)
C8 C9 C10 C1 -41.7(2)
C8 C9 C10 C14 164.86(13)
C8 C7 C11 C12 148.51(12)
C6 C7 C11 C12 27.08(13)
C8 C7 C11 C13 -87.55(15)
C6 C7 C11 C13 151.02(12)
C6 O1 C12 O2 173.70(12)
C6 O1 C12 C11 -5.33(14)
C13 C11 C12 O2 42.2(2)
C7 C11 C12 O2 166.36(13)
C13 C11 C12 O1 -138.87(12)
C7 C11 C12 O1 -14.70(14)
C25 O8 C16 C20 117.50(14)
C25 O8 C16 C17 -111.41(15)
O8 C16 C17 C18 -151.02(12)
C25 C16 C17 C18 138.21(13)
C20 C16 C17 C18 -14.95(14)
C16 C17 C18 O7 -170.57(13)
C16 C17 C18 C19 11.45(15)
O7 C18 C19 C20 178.91(13)
C17 C18 C19 C20 -3.10(15)
O7 C18 C19 C30 0.5(2)
C17 C18 C19 C30 178.51(12)
C18 C19 C20 C21 172.05(13)
C30 C19 C20 C21 -9.8(2)
C18 C19 C20 C16 -7.10(15)
C30 C19 C20 C16 171.07(14)
O8 C16 C20 C19 152.11(12)
C25 C16 C20 C19 -137.38(14)
C17 C16 C20 C19 14.38(15)
O8 C16 C20 C21 -27.15(18)
C25 C16 C20 C21 43.36(19)
C17 C16 C20 C21 -164.88(12)
C27 O5 C21 C20 148.17(11)
C27 O5 C21 C22 22.37(13)
C19 C20 C21 O5 -10.5(2)
C16 C20 C21 O5 168.57(11)
C19 C20 C21 C22 109.91(16)
C16 C20 C21 C22 -70.99(15)
O5 C21 C22 C23 -156.45(11)
C20 C21 C22 C23 79.00(14)
O5 C21 C22 C26 -32.63(13)
C20 C21 C22 C26 -157.18(11)
C21 C22 C23 C24 -75.39(15)
C26 C22 C23 C24 168.81(12)
C22 C23 C24 C25 66.76(17)
C16 O8 C25 C29 110.12(14)
C16 O8 C25 C24 -116.08(14)
C20 C16 C25 O8 -103.38(15)
C17 C16 C25 O8 109.16(14)
O8 C16 C25 C29 -102.44(14)
C20 C16 C25 C29 154.18(13)
C17 C16 C25 C29 6.7(2)
O8 C16 C25 C24 104.59(15)
C20 C16 C25 C24 1.2(2)
C17 C16 C25 C24 -146.25(14)
C23 C24 C25 O8 27.27(19)
C23 C24 C25 C16 -43.2(2)
C23 C24 C25 C29 162.21(13)
C23 C22 C26 C27 152.36(12)
C21 C22 C26 C27 30.37(13)
C23 C22 C26 C28 -83.77(16)
C21 C22 C26 C28 154.24(12)
C21 O5 C27 O6 177.48(12)
C21 O5 C27 C26 -2.02(15)
C28 C26 C27 O6 37.4(2)
C22 C26 C27 O6 161.73(14)
C28 C26 C27 O5 -143.18(12)
C22 C26 C27 O5 -18.82(14)
C40 O12 C31 C35 116.48(14)
C40 O12 C31 C32 -111.81(14)
O12 C31 C32 C33 -150.67(12)
C40 C31 C32 C33 138.50(13)
C35 C31 C32 C33 -14.14(13)
C31 C32 C33 O11 -171.22(13)
C31 C32 C33 C34 10.50(14)
O11 C33 C34 C35 179.26(13)
C32 C33 C34 C35 -2.45(16)
O11 C33 C34 C45 0.0(2)
C32 C33 C34 C45 178.29(12)
C33 C34 C35 C36 171.29(13)
C45 C34 C35 C36 -9.5(2)
C33 C34 C35 C31 -7.18(15)
C45 C34 C35 C31 172.00(14)
O12 C31 C35 C34 151.96(12)
C40 C31 C35 C34 -137.71(14)
C32 C31 C35 C34 13.91(15)
O12 C31 C35 C36 -26.68(17)
C40 C31 C35 C36 43.65(19)
C32 C31 C35 C36 -164.73(12)
C42 O9 C36 C35 151.04(11)
C42 O9 C36 C37 25.20(14)
C34 C35 C36 O9 -10.6(2)
C31 C35 C36 O9 167.78(11)
C34 C35 C36 C37 109.71(16)
C31 C35 C36 C37 -71.92(16)
O9 C36 C37 C38 -157.16(11)
C35 C36 C37 C38 78.73(15)
O9 C36 C37 C41 -33.78(13)
C35 C36 C37 C41 -157.90(12)
C41 C37 C38 C39 170.82(12)
C36 C37 C38 C39 -74.60(15)
C37 C38 C39 C40 66.48(17)
C31 O12 C40 C44 109.19(14)
C31 O12 C40 C39 -116.41(14)
C35 C31 C40 O12 -103.88(14)
C32 C31 C40 O12 108.87(14)
O12 C31 C40 C44 -103.28(13)
C35 C31 C40 C44 152.84(13)
C32 C31 C40 C44 5.6(2)
O12 C31 C40 C39 104.89(15)
C35 C31 C40 C39 1.0(2)
C32 C31 C40 C39 -146.24(13)
C38 C39 C40 O12 28.10(18)
C38 C39 C40 C31 -42.8(2)
C38 C39 C40 C44 163.80(12)
C38 C37 C41 C42 150.45(12)
C36 C37 C41 C42 29.70(13)
C38 C37 C41 C43 -84.78(16)
C36 C37 C41 C43 154.48(12)
C36 O9 C42 O10 173.48(13)
C36 O9 C42 C41 -5.31(15)
C43 C41 C42 O10 38.8(2)
C37 C41 C42 O10 164.75(15)
C43 C41 C42 O9 -142.52(12)
C37 C41 C42 O9 -16.58(15)
C55 O16 C46 C50 115.94(14)
C55 O16 C46 C47 -112.00(15)
O16 C46 C47 C48 -153.74(12)
C55 C46 C47 C48 134.92(13)
C50 C46 C47 C48 -16.66(14)
C46 C47 C48 O15 -168.71(13)
C46 C47 C48 C49 12.71(15)
O15 C48 C49 C50 178.02(13)
C47 C48 C49 C50 -3.41(16)
O15 C48 C49 C60 -0.3(2)
C47 C48 C49 C60 178.29(12)
C48 C49 C50 C51 171.33(13)
C60 C49 C50 C51 -10.6(2)
C48 C49 C50 C46 -7.90(16)
C60 C49 C50 C46 170.19(14)
O16 C46 C50 C49 154.56(12)
C55 C46 C50 C49 -134.70(14)
C47 C46 C50 C49 16.04(15)
O16 C46 C50 C51 -24.77(18)
C55 C46 C50 C51 45.97(19)
C47 C46 C50 C51 -163.29(12)
C57 O13 C51 C50 148.19(11)
C57 O13 C51 C52 22.43(14)
C49 C50 C51 O13 -11.7(2)
C46 C50 C51 O13 167.44(11)
C49 C50 C51 C52 108.20(17)
C46 C50 C51 C52 -72.62(16)
O13 C51 C52 C53 -158.52(11)
C50 C51 C52 C53 77.63(15)
O13 C51 C52 C56 -34.21(13)
C50 C51 C52 C56 -158.05(12)
C51 C52 C53 C54 -74.23(15)
C56 C52 C53 C54 170.41(12)
C52 C53 C54 C55 68.03(17)
C46 O16 C55 C59 109.17(14)
C46 O16 C55 C54 -116.17(14)
C50 C46 C55 O16 -104.67(15)
C47 C46 C55 O16 109.25(14)
O16 C46 C55 C59 -102.82(14)
C50 C46 C55 C59 152.51(13)
C47 C46 C55 C59 6.4(2)
O16 C46 C55 C54 104.58(15)
C50 C46 C55 C54 -0.1(2)
C47 C46 C55 C54 -146.18(14)
C53 C54 C55 O16 26.37(18)
C53 C54 C55 C46 -44.2(2)
C53 C54 C55 C59 161.88(13)
C53 C52 C56 C58 -81.49(16)
C51 C52 C56 C58 156.97(12)
C53 C52 C56 C57 154.37(12)
C51 C52 C56 C57 32.83(13)
C51 O13 C57 O14 179.27(13)
C51 O13 C57 C56 -0.46(15)
C58 C56 C57 O14 33.5(2)
C52 C56 C57 O14 158.91(15)
C58 C56 C57 O13 -146.81(12)
C52 C56 C57 O13 -21.39(15)
C70 O20 C61 C65 118.14(14)
C70 O20 C61 C62 -111.66(14)
O20 C61 C62 C63 -145.94(12)
C70 C61 C62 C63 143.82(13)
C65 C61 C62 C63 -10.77(14)
C61 C62 C63 O19 -173.51(14)
C61 C62 C63 C64 8.10(15)
O19 C63 C64 C65 179.66(14)
C62 C63 C64 C65 -1.92(16)
O19 C63 C64 C75 0.3(2)
C62 C63 C64 C75 178.76(12)
C63 C64 C65 C66 172.68(13)
C75 C64 C65 C66 -8.1(3)
C63 C64 C65 C61 -5.45(16)
C75 C64 C65 C61 173.76(14)
O20 C61 C65 C64 147.35(12)
C70 C61 C65 C64 -142.57(14)
C62 C61 C65 C64 10.57(16)
O20 C61 C65 C66 -31.01(18)
C70 C61 C65 C66 39.1(2)
C62 C61 C65 C66 -167.79(12)
C72 O17 C66 C65 151.62(11)
C72 O17 C66 C67 25.71(13)
C64 C65 C66 O17 -8.9(2)
C61 C65 C66 O17 169.08(11)
C64 C65 C66 C67 111.62(16)
C61 C65 C66 C67 -70.35(16)
O17 C66 C67 C68 -153.83(10)
C65 C66 C67 C68 82.26(15)
O17 C66 C67 C71 -30.43(13)
C65 C66 C67 C71 -154.34(12)
C66 C67 C68 C69 -75.66(15)
C71 C67 C68 C69 168.94(12)
C67 C68 C69 C70 62.32(17)
C61 O20 C70 C74 109.32(14)
C61 O20 C70 C69 -117.56(14)
C65 C61 C70 O20 -102.59(15)
C62 C61 C70 O20 108.38(14)
O20 C61 C70 C74 -102.88(14)
C65 C61 C70 C74 154.53(14)
C62 C61 C70 C74 5.5(2)
O20 C61 C70 C69 104.65(15)
C65 C61 C70 C69 2.1(2)
C62 C61 C70 C69 -146.98(14)
C68 C69 C70 O20 32.62(19)
C68 C69 C70 C61 -38.7(2)
C68 C69 C70 C74 167.16(13)
C68 C67 C71 C72 144.90(12)
C66 C67 C71 C72 24.09(13)
C68 C67 C71 C73 -91.91(15)
C66 C67 C71 C73 147.28(12)
C66 O17 C72 O18 169.38(12)
C66 O17 C72 C71 -9.65(15)
C73 C71 C72 O18 45.7(2)
C67 C71 C72 O18 170.93(14)
C73 C71 C72 O17 -135.34(12)
C67 C71 C72 O17 -10.14(15)
C78 O21 C76 O22 -2.4(2)
C78 O21 C76 C77 176.80(14)
C76 O21 C78 C79 179.85(14)
